data_4067254
loop_
_publ_author_name
'Hahn, Christine'

_publ_section_title
;
 Structural Investigations of Platinum(II) Styrene and Styryl Complexes
 and Mechanistic Study of Vinylic Deprotonation
;
_journal_issue 6
_journal_name_full Organometallics
_journal_page_first 1331
_journal_paper_doi 10.1021/om900482k
_journal_volume 29
_journal_year 2010
_chemical_formula_sum 'C39 H34 B F4 N P2 Pt'
_chemical_formula_weight 860.51
_chemical_name_systematic
;                                                                              
 ?                                                                             
;
_space_group_IT_number 2
_symmetry_cell_setting triclinic
_symmetry_space_group_name_Hall '-P 1'
_symmetry_space_group_name_H-M 'P -1'
_atom_sites_solution_hydrogens geom
_atom_sites_solution_primary direct
_atom_sites_solution_secondary difmap
_audit_creation_method SHELXL-97
_cell_angle_alpha 70.036(8)
_cell_angle_beta 82.643(8)
_cell_angle_gamma 78.659(8)
_cell_formula_units_Z 4
_cell_length_a 12.534(6)
_cell_length_b 17.101(8)
_cell_length_c 17.919(8)
_cell_measurement_reflns_used 5990
_cell_measurement_temperature 293(2)
_cell_measurement_theta_max 25.73
_cell_measurement_theta_min 2.26
_cell_volume 3532(3)
_computing_cell_refinement 'Bruker SAINT'
_computing_data_collection 'Bruker SMART'
_computing_data_reduction 'Bruker SAINT'
_computing_molecular_graphics 'Bruker SHELXTL'
_computing_publication_material 'Bruker SHELXTL'
_computing_structure_refinement 'SHELXL-97 (Sheldrick, 2008)'
_computing_structure_solution 'SHELXS-97 (Sheldrick, 2008)'
_diffrn_ambient_temperature 293(2)
_diffrn_measured_fraction_theta_full 0.977
_diffrn_measured_fraction_theta_max 0.977
_diffrn_measurement_device_type 'Bruker SMART CCD'
_diffrn_measurement_method '\f and \w scans'
_diffrn_radiation_monochromator graphite
_diffrn_radiation_source 'fine-focus sealed tube'
_diffrn_radiation_type MoK\a
_diffrn_radiation_wavelength 0.71073
_diffrn_reflns_av_R_equivalents 0.0524
_diffrn_reflns_av_sigmaI/netI 0.0617
_diffrn_reflns_limit_h_max 14
_diffrn_reflns_limit_h_min -14
_diffrn_reflns_limit_k_max 20
_diffrn_reflns_limit_k_min -20
_diffrn_reflns_limit_l_max 21
_diffrn_reflns_limit_l_min -21
_diffrn_reflns_number 32873
_diffrn_reflns_theta_full 25.00
_diffrn_reflns_theta_max 25.00
_diffrn_reflns_theta_min 2.03
_exptl_absorpt_coefficient_mu 4.114
_exptl_absorpt_correction_T_max 0.4934
_exptl_absorpt_correction_T_min 0.2899
_exptl_absorpt_correction_type multi-scan
_exptl_absorpt_process_details sadabs
_exptl_crystal_colour yellow
_exptl_crystal_density_diffrn 1.618
_exptl_crystal_density_method 'not measured'
_exptl_crystal_description 'needle    '
_exptl_crystal_F_000 1696
_exptl_crystal_size_max 0.40
_exptl_crystal_size_mid 0.30
_exptl_crystal_size_min 0.20
_refine_diff_density_max 1.145
_refine_diff_density_min -0.611
_refine_diff_density_rms 0.102
_refine_ls_extinction_method none
_refine_ls_goodness_of_fit_ref 1.000
_refine_ls_hydrogen_treatment constr
_refine_ls_matrix_type full
_refine_ls_number_parameters 957
_refine_ls_number_reflns 12170
_refine_ls_number_restraints 196
_refine_ls_restrained_S_all 1.019
_refine_ls_R_factor_all 0.0609
_refine_ls_R_factor_gt 0.0342
_refine_ls_shift/su_max 0.039
_refine_ls_shift/su_mean 0.002
_refine_ls_structure_factor_coef Fsqd
_refine_ls_weighting_details 'calc w=1/[\s^2^(Fo^2^)+(0.0370P)^2^+0.0000P] where P=(Fo^2^+2Fc^2^)/3'
_refine_ls_weighting_scheme calc
_refine_ls_wR_factor_gt 0.0725
_refine_ls_wR_factor_ref 0.0867
_reflns_number_gt 8614
_reflns_number_total 12170
_reflns_threshold_expression >2sigma(I)
_cod_data_source_file om900482k_si_001.cif
_cod_data_source_block complex3
_cod_depositor_comments
;
The following automatic conversions were performed:

'_symmetry_cell_setting' value 'Triclinic' changed to 'triclinic'
according to /home/saulius/struct/CIF-dictionaries/cif_core.dic
dictionary named 'cif_core.dic' version 2.4.1 from 2010-06-29.

Automatic conversion script
Id: cif_fix_values 1715 2011-07-08 13:25:40Z adriana 
;
_cod_original_sg_symbol_H-M P-1
_cod_database_code 4067254

loop_
_symmetry_equiv_pos_as_xyz
'x, y, z'
'-x, -y, -z'

loop_
_atom_site_label
_atom_site_type_symbol
_atom_site_fract_x
_atom_site_fract_y
_atom_site_fract_z
_atom_site_U_iso_or_equiv
_atom_site_adp_type
_atom_site_occupancy
_atom_site_symmetry_multiplicity
_atom_site_calc_flag
_atom_site_refinement_flags
_atom_site_disorder_assembly
_atom_site_disorder_group
Pt1A Pt 0.257792(17) 0.007369(13) 0.303654(14) 0.03819(8) Uani 1 1 d . . .
Pt1B Pt -0.287516(17) -0.480752(14) 0.172893(13) 0.03793(8) Uani 1 1 d . . .
P1A P 0.24666(12) 0.13957(9) 0.31163(9) 0.0376(4) Uani 1 1 d . . .
P2A P 0.22601(13) -0.12435(10) 0.31745(9) 0.0444(4) Uani 1 1 d . . .
P1B P -0.26133(12) -0.62084(9) 0.18820(9) 0.0390(4) Uani 1 1 d . . .
P2B P -0.26587(12) -0.34501(9) 0.15113(9) 0.0399(4) Uani 1 1 d . . .
N1A N 0.0951(4) 0.0212(3) 0.3542(3) 0.0387(11) Uani 1 1 d . . .
N1B N -0.1212(4) -0.4925(3) 0.1328(3) 0.0431(12) Uani 1 1 d . . .
C1A C 0.4077(5) -0.0035(4) 0.2497(4) 0.0576(18) Uani 1 1 d . . .
H1AA H 0.4148 -0.0273 0.2094 0.069 Uiso 1 1 calc R . .
C2A C 0.4980(5) 0.0178(4) 0.2622(4) 0.0572(17) Uani 1 1 d . . .
H2AA H 0.4930 0.0399 0.3035 0.069 Uiso 1 1 calc R . .
C3A C 0.6059(5) 0.0109(4) 0.2186(4) 0.0500(17) Uani 1 1 d . . .
C4A C 0.6894(6) 0.0395(4) 0.2423(5) 0.067(2) Uani 1 1 d . . .
H4AA H 0.6755 0.0617 0.2838 0.080 Uiso 1 1 calc R . .
C5A C 0.7928(6) 0.0345(5) 0.2038(5) 0.069(2) Uani 1 1 d . . .
H5AA H 0.8473 0.0532 0.2205 0.082 Uiso 1 1 calc R . .
C6A C 0.8165(6) 0.0030(5) 0.1421(5) 0.077(2) Uani 1 1 d . . .
H6AA H 0.8859 0.0011 0.1166 0.092 Uiso 1 1 calc R . .
C7A C 0.7351(6) -0.0262(5) 0.1181(5) 0.073(2) Uani 1 1 d . . .
H7AA H 0.7499 -0.0477 0.0760 0.088 Uiso 1 1 calc R . .
C8A C 0.6322(6) -0.0232(4) 0.1565(4) 0.0628(19) Uani 1 1 d . . .
H8AA H 0.5792 -0.0444 0.1408 0.075 Uiso 1 1 calc R . .
C9A C 0.0410(4) 0.0993(4) 0.3519(3) 0.0426(14) Uani 1 1 d . . .
C10A C -0.0670(5) 0.1099(5) 0.3838(4) 0.0614(19) Uani 1 1 d . . .
H10A H -0.1037 0.1630 0.3828 0.074 Uiso 1 1 calc R . .
C11A C -0.1179(6) 0.0401(5) 0.4167(5) 0.074(2) Uani 1 1 d . . .
H11A H -0.1895 0.0460 0.4381 0.089 Uiso 1 1 calc R . .
C12A C -0.0638(6) -0.0376(5) 0.4178(4) 0.069(2) Uani 1 1 d . . .
H12A H -0.0991 -0.0842 0.4390 0.083 Uiso 1 1 calc R . .
C13A C 0.0439(5) -0.0477(4) 0.3877(4) 0.0496(16) Uani 1 1 d . . .
C14A C 0.0992(4) 0.1729(4) 0.3104(4) 0.0450(15) Uani 1 1 d . . .
H14A H 0.0773 0.2152 0.3366 0.054 Uiso 1 1 calc R . .
H14B H 0.0789 0.1980 0.2558 0.054 Uiso 1 1 calc R . .
C15A C 0.2816(5) 0.1356(4) 0.4095(4) 0.0408(14) Uani 1 1 d . . .
C16A C 0.2443(5) 0.1987(4) 0.4420(4) 0.0543(17) Uani 1 1 d . . .
H16A H 0.1988 0.2467 0.4135 0.065 Uiso 1 1 calc R . .
C17A C 0.2728(6) 0.1930(5) 0.5162(4) 0.0644(19) Uani 1 1 d . . .
H17A H 0.2484 0.2374 0.5362 0.077 Uiso 1 1 calc R . .
C18A C 0.3379(6) 0.1206(5) 0.5604(4) 0.066(2) Uani 1 1 d . . .
H18A H 0.3584 0.1166 0.6098 0.080 Uiso 1 1 calc R . .
C19A C 0.3721(5) 0.0545(5) 0.5306(4) 0.0560(17) Uani 1 1 d . . .
H19A H 0.4133 0.0050 0.5608 0.067 Uiso 1 1 calc R . .
C20A C 0.3447(4) 0.0624(4) 0.4553(4) 0.0464(15) Uani 1 1 d . . .
H20A H 0.3689 0.0180 0.4352 0.056 Uiso 1 1 calc R . .
C21A C 0.3031(4) 0.2275(3) 0.2366(3) 0.0367(13) Uani 1 1 d . . .
C22A C 0.2937(6) 0.3048(4) 0.2465(4) 0.069(2) Uani 1 1 d . . .
H22A H 0.2585 0.3134 0.2927 0.083 Uiso 1 1 calc R . .
C23A C 0.3363(7) 0.3703(4) 0.1880(5) 0.074(2) Uani 1 1 d . . .
H23A H 0.3296 0.4225 0.1952 0.089 Uiso 1 1 calc R . .
C24A C 0.3879(5) 0.3585(4) 0.1200(4) 0.0586(19) Uani 1 1 d . . .
H24A H 0.4167 0.4024 0.0810 0.070 Uiso 1 1 calc R . .
C25A C 0.3975(6) 0.2819(5) 0.1089(4) 0.066(2) Uani 1 1 d . . .
H25A H 0.4319 0.2742 0.0622 0.079 Uiso 1 1 calc R . .
C26A C 0.3556(5) 0.2156(4) 0.1675(4) 0.0537(17) Uani 1 1 d . . .
H26A H 0.3630 0.1635 0.1602 0.064 Uiso 1 1 calc R . .
C27A C 0.1095(6) -0.1317(4) 0.3932(4) 0.0587(18) Uani 1 1 d . . .
H27A H 0.0630 -0.1675 0.3861 0.070 Uiso 1 1 calc R . .
H27B H 0.1368 -0.1579 0.4458 0.070 Uiso 1 1 calc R . .
C28A C 0.3234(6) -0.2202(4) 0.3577(4) 0.0541(17) Uani 1 1 d . . .
C29A C 0.4339(6) -0.2169(5) 0.3479(5) 0.070(2) Uani 1 1 d . . .
H29A H 0.4578 -0.1655 0.3223 0.083 Uiso 1 1 calc R . .
C30A C 0.5099(7) -0.2898(5) 0.3760(5) 0.089(3) Uani 1 1 d . . .
H30A H 0.5844 -0.2886 0.3679 0.106 Uiso 1 1 calc R . .
C31A C 0.4686(11) -0.3666(6) 0.4178(6) 0.105(3) Uani 1 1 d . . .
H31A H 0.5175 -0.4161 0.4379 0.127 Uiso 1 1 calc R . .
C32A C 0.3619(10) -0.3690(6) 0.4286(6) 0.101(3) Uani 1 1 d . . .
H32A H 0.3377 -0.4199 0.4559 0.121 Uiso 1 1 calc R . .
C33A C 0.2870(7) -0.2968(4) 0.3997(5) 0.074(2) Uani 1 1 d . . .
H33A H 0.2127 -0.2990 0.4080 0.089 Uiso 1 1 calc R . .
C34A C 0.1755(5) -0.1327(4) 0.2296(4) 0.0473(16) Uani 1 1 d . . .
C35A C 0.1620(5) -0.0620(5) 0.1628(4) 0.0599(18) Uani 1 1 d . . .
H35A H 0.1800 -0.0117 0.1628 0.072 Uiso 1 1 calc R . .
C36A C 0.1214(6) -0.0657(6) 0.0952(5) 0.077(2) Uani 1 1 d . . .
H36A H 0.1110 -0.0174 0.0509 0.092 Uiso 1 1 calc R . .
C37A C 0.0972(6) -0.1385(7) 0.0935(6) 0.081(2) Uani 1 1 d . . .
H37A H 0.0696 -0.1402 0.0484 0.097 Uiso 1 1 calc R . .
C38A C 0.1133(7) -0.2103(7) 0.1588(6) 0.092(3) Uani 1 1 d . . .
H38A H 0.0987 -0.2611 0.1576 0.110 Uiso 1 1 calc R . .
C39A C 0.1517(6) -0.2061(5) 0.2266(5) 0.076(2) Uani 1 1 d . . .
H39A H 0.1613 -0.2544 0.2710 0.091 Uiso 1 1 calc R . .
C1B C -0.4463(5) -0.4711(4) 0.2106(4) 0.0496(16) Uani 1 1 d . . .
H1BA H -0.4947 -0.4350 0.1736 0.059 Uiso 1 1 calc R . .
C2B C -0.4903(5) -0.5097(4) 0.2816(4) 0.0623(19) Uani 1 1 d . . .
H2BA H -0.4415 -0.5448 0.3188 0.075 Uiso 1 1 calc R . .
C3B C -0.6052(5) -0.5044(4) 0.3093(4) 0.0548(18) Uani 1 1 d . . .
C4B C -0.6369(6) -0.5632(5) 0.3815(5) 0.086(3) Uani 1 1 d . . .
H4BA H -0.5838 -0.6038 0.4112 0.103 Uiso 1 1 calc R . .
C5B C -0.7446(8) -0.5622(5) 0.4094(6) 0.111(4) Uani 1 1 d . . .
H5BA H -0.7630 -0.6019 0.4574 0.133 Uiso 1 1 calc R . .
C6B C -0.8251(8) -0.5029(6) 0.3667(8) 0.126(5) Uani 1 1 d . . .
H6BA H -0.8978 -0.5023 0.3856 0.151 Uiso 1 1 calc R . .
C7B C -0.7970(6) -0.4449(5) 0.2961(7) 0.099(3) Uani 1 1 d . . .
H7BA H -0.8513 -0.4056 0.2665 0.119 Uiso 1 1 calc R . .
C8B C -0.6881(6) -0.4438(5) 0.2679(5) 0.074(2) Uani 1 1 d . . .
H8BA H -0.6705 -0.4023 0.2210 0.089 Uiso 1 1 calc R . .
C9B C -0.0584(5) -0.5702(4) 0.1482(4) 0.0472(15) Uani 1 1 d . . .
C10B C 0.0512(5) -0.5778(4) 0.1227(4) 0.066(2) Uani 1 1 d . . .
H10B H 0.0935 -0.6310 0.1329 0.079 Uiso 1 1 calc R . .
C11B C 0.0976(6) -0.5074(5) 0.0825(5) 0.074(2) Uani 1 1 d . . .
H11B H 0.1710 -0.5128 0.0652 0.088 Uiso 1 1 calc R . .
C12B C 0.0339(5) -0.4281(4) 0.0680(4) 0.0594(19) Uani 1 1 d . . .
H12B H 0.0646 -0.3797 0.0420 0.071 Uiso 1 1 calc R . .
C13B C -0.0751(5) -0.4220(4) 0.0926(4) 0.0479(15) Uani 1 1 d . . .
C14B C -0.1129(5) -0.6449(4) 0.1957(4) 0.0501(16) Uani 1 1 d . . .
H14C H -0.0971 -0.6616 0.2511 0.060 Uiso 1 1 calc R . .
H14D H -0.0833 -0.6919 0.1765 0.060 Uiso 1 1 calc R . .
C15B C -0.2888(5) -0.6478(4) 0.1041(4) 0.0445(15) Uani 1 1 d . . .
C16B C -0.3418(5) -0.5851(4) 0.0406(4) 0.0506(16) Uani 1 1 d . . .
H16B H -0.3630 -0.5304 0.0420 0.061 Uiso 1 1 calc R . .
C17B C -0.3625(6) -0.6047(4) -0.0238(4) 0.064(2) Uani 1 1 d . . .
H17B H -0.3961 -0.5625 -0.0663 0.077 Uiso 1 1 calc R . .
C18B C -0.3353(7) -0.6836(5) -0.0269(4) 0.072(2) Uani 1 1 d . . .
H18B H -0.3515 -0.6955 -0.0707 0.086 Uiso 1 1 calc R . .
C19B C -0.2836(7) -0.7472(5) 0.0344(5) 0.081(2) Uani 1 1 d . . .
H19B H -0.2651 -0.8018 0.0321 0.097 Uiso 1 1 calc R . .
C20B C -0.2595(6) -0.7290(4) 0.0996(4) 0.065(2) Uani 1 1 d . . .
H20B H -0.2234 -0.7715 0.1406 0.077 Uiso 1 1 calc R . .
C21B C -0.3183(4) -0.6944(3) 0.2771(3) 0.0385(14) Uani 1 1 d . . .
C22B C -0.3962(5) -0.7406(4) 0.2741(4) 0.0550(17) Uani 1 1 d . . .
H22B H -0.4166 -0.7376 0.2250 0.066 Uiso 1 1 calc R . .
C23B C -0.4439(6) -0.7909(4) 0.3431(4) 0.067(2) Uani 1 1 d . . .
H23B H -0.4957 -0.8218 0.3402 0.080 Uiso 1 1 calc R . .
C24B C -0.4140(6) -0.7954(5) 0.4169(4) 0.065(2) Uani 1 1 d . . .
H24B H -0.4451 -0.8297 0.4635 0.079 Uiso 1 1 calc R . .
C25B C -0.3380(6) -0.7483(5) 0.4202(4) 0.0630(19) Uani 1 1 d . . .
H25B H -0.3186 -0.7504 0.4693 0.076 Uiso 1 1 calc R . .
C26B C -0.2903(5) -0.6982(4) 0.3508(4) 0.0527(16) Uani 1 1 d . . .
H26B H -0.2391 -0.6668 0.3537 0.063 Uiso 1 1 calc R . .
C27B C -0.1517(5) -0.3383(4) 0.0745(4) 0.0477(15) Uani 1 1 d . . .
H27C H -0.1797 -0.3239 0.0226 0.057 Uiso 1 1 calc R . .
H27D H -0.1123 -0.2944 0.0732 0.057 Uiso 1 1 calc R . .
C28B C -0.2119(5) -0.3278(4) 0.2333(3) 0.0416(14) Uani 1 1 d . . .
C29B C -0.1804(6) -0.3960(5) 0.2995(4) 0.0628(19) Uani 1 1 d . . .
H29B H -0.1935 -0.4494 0.3049 0.075 Uiso 1 1 calc R . .
C30B C -0.1286(6) -0.3837(6) 0.3583(4) 0.076(2) Uani 1 1 d . . .
H30B H -0.1045 -0.4296 0.4018 0.091 Uiso 1 1 calc R . .
C31B C -0.1131(7) -0.3056(7) 0.3523(5) 0.084(3) Uani 1 1 d . . .
H31B H -0.0783 -0.2982 0.3916 0.100 Uiso 1 1 calc R . .
C32B C -0.1482(7) -0.2382(6) 0.2891(6) 0.091(3) Uani 1 1 d . . .
H32B H -0.1385 -0.1845 0.2857 0.110 Uiso 1 1 calc R . .
C33B C -0.1985(6) -0.2491(4) 0.2297(4) 0.067(2) Uani 1 1 d . . .
H33B H -0.2233 -0.2025 0.1869 0.081 Uiso 1 1 calc R . .
C34B C -0.3709(5) -0.2546(3) 0.1111(3) 0.0393(14) Uani 1 1 d . . .
C35B C -0.3558(6) -0.1930(4) 0.0381(4) 0.0581(18) Uani 1 1 d . . .
H35B H -0.2893 -0.1953 0.0087 0.070 Uiso 1 1 calc R . .
C36B C -0.4418(7) -0.1274(4) 0.0094(5) 0.072(2) Uani 1 1 d . . .
H36B H -0.4322 -0.0854 -0.0390 0.087 Uiso 1 1 calc R . .
C37B C -0.5390(6) -0.1248(5) 0.0520(5) 0.072(2) Uani 1 1 d . . .
H37B H -0.5959 -0.0814 0.0317 0.086 Uiso 1 1 calc R . .
C38B C -0.5560(6) -0.1859(5) 0.1260(5) 0.065(2) Uani 1 1 d . . .
H38B H -0.6226 -0.1830 0.1552 0.079 Uiso 1 1 calc R . .
C39B C -0.4714(5) -0.2499(4) 0.1540(4) 0.0546(17) Uani 1 1 d . . .
H39B H -0.4814 -0.2913 0.2029 0.065 Uiso 1 1 calc R . .
B1_1 B -0.0396(7) 0.3454(6) 0.4224(6) 0.069(2) Uani 0.771(13) 1 d PDU A -1
F1_1 F 0.0227(7) 0.3591(5) 0.3516(4) 0.100(3) Uani 0.771(13) 1 d PDU A -1
F2_1 F -0.0674(6) 0.2667(3) 0.4422(4) 0.090(2) Uani 0.771(13) 1 d PDU A -1
F3_1 F -0.1345(5) 0.4035(4) 0.4143(6) 0.114(3) Uani 0.771(13) 1 d PDU A -1
F4_1 F 0.0186(6) 0.3497(6) 0.4777(4) 0.114(3) Uani 0.771(13) 1 d PDU A -1
B1_2 B -0.0497(15) 0.3545(12) 0.4374(11) 0.126(8) Uani 0.229(13) 1 d PDU A -2
F1_2 F -0.007(2) 0.2702(13) 0.4650(14) 0.137(9) Uani 0.229(13) 1 d PDU A -2
F2_2 F -0.1575(15) 0.3646(18) 0.4639(16) 0.135(8) Uani 0.229(13) 1 d PDU A -2
F3_2 F -0.045(2) 0.3851(16) 0.3554(10) 0.121(8) Uani 0.229(13) 1 d PDU A -2
F4_2 F 0.004(2) 0.3980(18) 0.4650(14) 0.128(8) Uani 0.229(13) 1 d PDU A -2
B1_3 B 1.0531(8) 0.1793(6) 0.0914(6) 0.060(3) Uani 0.516(10) 1 d PDU B -1
F1_3 F 1.0076(10) 0.1260(7) 0.1585(6) 0.088(4) Uani 0.516(10) 1 d PDU B -1
F2_3 F 1.1060(8) 0.1338(5) 0.0437(6) 0.090(3) Uani 0.516(10) 1 d PDU B -1
F3_3 F 1.1293(8) 0.2166(7) 0.1102(5) 0.085(3) Uani 0.516(10) 1 d PDU B -1
F4_3 F 0.9757(6) 0.2391(6) 0.0516(5) 0.097(4) Uani 0.516(10) 1 d PDU B -1
B1_4 B 1.0605(8) 0.1733(7) 0.1023(7) 0.070(3) Uani 0.484(10) 1 d PDU B -2
F1_4 F 1.0072(10) 0.1292(8) 0.1710(6) 0.082(4) Uani 0.484(10) 1 d PDU B -2
F2_4 F 1.1697(6) 0.1414(6) 0.1055(7) 0.102(4) Uani 0.484(10) 1 d PDU B -2
F3_4 F 1.0485(10) 0.2571(5) 0.0964(6) 0.093(4) Uani 0.484(10) 1 d PDU B -2
F4_4 F 1.0233(10) 0.1670(8) 0.0385(6) 0.111(4) Uani 0.484(10) 1 d PDU B -2

loop_
_atom_site_aniso_label
_atom_site_aniso_U_11
_atom_site_aniso_U_22
_atom_site_aniso_U_33
_atom_site_aniso_U_23
_atom_site_aniso_U_13
_atom_site_aniso_U_12
Pt1A 0.03787(14) 0.03513(13) 0.04124(15) -0.01164(11) 0.00207(11) -0.00962(10)
Pt1B 0.03526(13) 0.03816(14) 0.03786(15) -0.01109(11) 0.00272(10) -0.00586(10)
P1A 0.0370(8) 0.0337(8) 0.0415(9) -0.0106(7) -0.0012(7) -0.0079(7)
P2A 0.0572(10) 0.0393(9) 0.0397(9) -0.0145(8) 0.0018(8) -0.0152(8)
P1B 0.0381(8) 0.0361(8) 0.0401(9) -0.0101(7) 0.0007(7) -0.0059(7)
P2B 0.0413(8) 0.0387(8) 0.0370(9) -0.0103(7) 0.0000(7) -0.0053(7)
N1A 0.038(3) 0.039(3) 0.038(3) -0.011(2) 0.003(2) -0.011(2)
N1B 0.033(3) 0.042(3) 0.047(3) -0.008(2) 0.004(2) -0.005(2)
C1A 0.053(4) 0.028(3) 0.078(5) -0.008(3) 0.009(4) -0.002(3)
C2A 0.056(4) 0.057(4) 0.059(5) -0.020(4) -0.006(4) -0.007(3)
C3A 0.046(4) 0.034(3) 0.053(4) 0.002(3) 0.002(3) 0.001(3)
C4A 0.060(5) 0.063(5) 0.074(5) -0.017(4) 0.001(4) -0.017(4)
C5A 0.052(4) 0.069(5) 0.071(5) -0.003(4) 0.002(4) -0.019(4)
C6A 0.049(4) 0.077(5) 0.083(6) -0.008(5) 0.020(4) -0.011(4)
C7A 0.069(5) 0.069(5) 0.074(6) -0.023(4) 0.010(4) -0.005(4)
C8A 0.057(4) 0.063(5) 0.064(5) -0.015(4) 0.004(4) -0.017(4)
C9A 0.037(3) 0.053(4) 0.036(3) -0.013(3) -0.002(3) -0.008(3)
C10A 0.045(4) 0.067(5) 0.072(5) -0.027(4) 0.009(4) -0.008(3)
C11A 0.049(4) 0.087(6) 0.088(6) -0.034(5) 0.022(4) -0.024(4)
C12A 0.064(5) 0.087(6) 0.066(5) -0.029(4) 0.014(4) -0.041(4)
C13A 0.058(4) 0.054(4) 0.041(4) -0.015(3) 0.005(3) -0.025(3)
C14A 0.040(3) 0.044(3) 0.047(4) -0.011(3) -0.005(3) -0.002(3)
C15A 0.040(3) 0.040(3) 0.043(4) -0.010(3) -0.002(3) -0.014(3)
C16A 0.072(5) 0.045(4) 0.046(4) -0.015(3) -0.006(3) -0.009(3)
C17A 0.093(6) 0.056(4) 0.048(4) -0.019(4) -0.005(4) -0.015(4)
C18A 0.078(5) 0.084(6) 0.043(4) -0.016(4) -0.007(4) -0.033(5)
C19A 0.048(4) 0.068(5) 0.045(4) -0.010(4) -0.002(3) -0.009(3)
C20A 0.033(3) 0.053(4) 0.052(4) -0.016(3) 0.002(3) -0.008(3)
C21A 0.034(3) 0.035(3) 0.037(3) -0.003(3) -0.005(3) -0.011(3)
C22A 0.109(6) 0.045(4) 0.052(5) -0.017(4) 0.014(4) -0.021(4)
C23A 0.114(6) 0.039(4) 0.069(5) -0.012(4) -0.005(5) -0.023(4)
C24A 0.069(5) 0.038(4) 0.060(5) 0.005(3) -0.004(4) -0.024(3)
C25A 0.077(5) 0.065(5) 0.047(4) -0.007(4) 0.004(4) -0.018(4)
C26A 0.071(4) 0.040(4) 0.052(4) -0.016(3) 0.007(4) -0.018(3)
C27A 0.083(5) 0.046(4) 0.054(4) -0.023(3) 0.017(4) -0.028(4)
C28A 0.084(5) 0.039(4) 0.044(4) -0.016(3) -0.018(4) -0.005(4)
C29A 0.080(5) 0.050(4) 0.073(5) -0.019(4) -0.017(4) 0.007(4)
C30A 0.096(6) 0.070(6) 0.082(6) -0.016(5) -0.015(5) 0.017(5)
C31A 0.163(10) 0.053(6) 0.084(7) -0.017(5) -0.033(8) 0.028(7)
C32A 0.154(10) 0.050(5) 0.099(8) -0.022(5) -0.034(8) -0.004(7)
C33A 0.110(6) 0.043(4) 0.072(5) -0.012(4) -0.026(5) -0.014(4)
C34A 0.041(3) 0.060(4) 0.049(4) -0.026(4) 0.001(3) -0.014(3)
C35A 0.063(4) 0.065(5) 0.056(5) -0.028(4) -0.011(4) 0.000(4)
C36A 0.083(6) 0.094(6) 0.051(5) -0.026(5) -0.013(4) -0.001(5)
C37A 0.064(5) 0.115(7) 0.086(7) -0.061(6) -0.021(5) -0.002(5)
C38A 0.106(7) 0.102(7) 0.096(7) -0.055(6) -0.018(6) -0.036(6)
C39A 0.100(6) 0.071(5) 0.069(5) -0.023(4) -0.019(5) -0.033(5)
C1B 0.040(3) 0.044(4) 0.064(5) -0.018(3) 0.000(3) -0.006(3)
C2B 0.052(4) 0.055(4) 0.063(5) -0.009(4) 0.008(4) 0.004(3)
C3B 0.056(4) 0.041(4) 0.068(5) -0.022(4) 0.010(4) -0.011(3)
C4B 0.076(5) 0.060(5) 0.112(7) -0.030(5) 0.037(5) -0.013(4)
C5B 0.106(7) 0.054(5) 0.148(9) -0.021(6) 0.065(7) -0.023(5)
C6B 0.068(6) 0.070(6) 0.229(14) -0.054(8) 0.058(8) -0.023(5)
C7B 0.052(5) 0.070(6) 0.179(11) -0.053(7) 0.009(6) -0.006(4)
C8B 0.055(4) 0.063(5) 0.107(7) -0.035(5) 0.001(4) -0.006(4)
C9B 0.036(3) 0.045(4) 0.054(4) -0.007(3) -0.006(3) -0.004(3)
C10B 0.038(4) 0.059(4) 0.084(5) -0.012(4) 0.011(4) 0.002(3)
C11B 0.042(4) 0.066(5) 0.090(6) -0.007(4) 0.017(4) -0.003(4)
C12B 0.046(4) 0.054(4) 0.066(5) -0.007(4) 0.010(3) -0.016(3)
C13B 0.046(4) 0.045(4) 0.052(4) -0.016(3) -0.001(3) -0.006(3)
C14B 0.042(3) 0.045(4) 0.056(4) -0.007(3) -0.007(3) -0.004(3)
C15B 0.047(4) 0.041(4) 0.040(4) -0.007(3) 0.003(3) -0.008(3)
C16B 0.054(4) 0.040(4) 0.051(4) -0.005(3) -0.002(3) -0.009(3)
C17B 0.100(6) 0.053(4) 0.040(4) -0.006(3) -0.013(4) -0.025(4)
C18B 0.110(6) 0.071(5) 0.043(4) -0.022(4) -0.005(4) -0.027(5)
C19B 0.125(7) 0.060(5) 0.064(5) -0.036(5) 0.001(5) -0.005(5)
C20B 0.086(5) 0.046(4) 0.052(5) -0.013(4) 0.006(4) 0.001(4)
C21B 0.032(3) 0.037(3) 0.041(4) -0.007(3) -0.005(3) -0.001(3)
C22B 0.049(4) 0.068(4) 0.051(4) -0.017(4) -0.008(3) -0.016(3)
C23B 0.070(5) 0.066(5) 0.062(5) -0.010(4) 0.012(4) -0.035(4)
C24B 0.067(5) 0.069(5) 0.050(5) -0.009(4) 0.013(4) -0.014(4)
C25B 0.071(5) 0.078(5) 0.032(4) -0.012(4) -0.007(3) -0.003(4)
C26B 0.060(4) 0.052(4) 0.048(4) -0.016(3) -0.009(3) -0.012(3)
C27B 0.052(4) 0.043(4) 0.044(4) -0.009(3) 0.006(3) -0.014(3)
C28B 0.043(3) 0.044(4) 0.037(4) -0.014(3) -0.002(3) -0.005(3)
C29B 0.073(5) 0.061(4) 0.053(5) -0.022(4) -0.014(4) 0.005(4)
C30B 0.085(6) 0.087(6) 0.046(5) -0.022(4) -0.019(4) 0.018(5)
C31B 0.084(6) 0.109(7) 0.071(6) -0.048(6) -0.023(5) -0.002(6)
C32B 0.116(7) 0.091(7) 0.087(7) -0.041(6) -0.025(6) -0.028(6)
C33B 0.091(6) 0.053(4) 0.058(5) -0.012(4) -0.021(4) -0.014(4)
C34B 0.043(3) 0.038(3) 0.038(3) -0.014(3) -0.004(3) -0.003(3)
C35B 0.071(5) 0.049(4) 0.050(4) -0.016(3) -0.008(4) 0.001(4)
C36B 0.087(6) 0.050(4) 0.065(5) -0.010(4) -0.015(5) 0.012(4)
C37B 0.069(5) 0.062(5) 0.086(6) -0.033(5) -0.026(5) 0.014(4)
C38B 0.052(4) 0.057(4) 0.089(6) -0.034(4) 0.003(4) -0.001(4)
C39B 0.055(4) 0.051(4) 0.057(4) -0.019(3) -0.001(3) -0.006(3)
B1_1 0.072(5) 0.072(4) 0.077(4) -0.034(4) -0.008(3) -0.024(3)
F1_1 0.129(6) 0.092(5) 0.076(4) -0.025(3) 0.025(4) -0.034(4)
F2_1 0.098(5) 0.067(3) 0.102(5) -0.012(3) -0.009(4) -0.035(3)
F3_1 0.089(4) 0.083(4) 0.152(7) -0.027(4) -0.010(4) 0.007(3)
F4_1 0.128(5) 0.143(6) 0.091(5) -0.035(5) -0.039(4) -0.050(4)
B1_2 0.174(16) 0.126(13) 0.069(10) 0.002(10) 0.001(10) -0.072(12)
F1_2 0.185(18) 0.122(14) 0.085(12) 0.006(10) 0.015(12) -0.067(12)
F2_2 0.175(16) 0.143(15) 0.075(12) -0.003(11) 0.005(11) -0.064(12)
F3_2 0.167(18) 0.130(15) 0.067(10) -0.001(10) -0.002(10) -0.083(13)
F4_2 0.187(17) 0.129(15) 0.062(11) -0.001(11) -0.004(11) -0.070(13)
B1_3 0.060(6) 0.070(6) 0.051(6) -0.020(4) -0.001(4) -0.017(4)
F1_3 0.082(7) 0.082(7) 0.077(6) 0.001(5) 0.017(5) -0.027(5)
F2_3 0.112(7) 0.068(5) 0.088(6) -0.036(4) 0.021(5) -0.010(4)
F3_3 0.092(6) 0.113(7) 0.062(5) -0.023(5) -0.003(4) -0.054(5)
F4_3 0.059(5) 0.100(7) 0.090(6) 0.009(5) -0.002(4) 0.010(4)
B1_4 0.074(6) 0.087(6) 0.070(6) -0.035(5) 0.003(5) -0.046(5)
F1_4 0.081(7) 0.103(7) 0.071(6) -0.023(5) 0.005(5) -0.055(6)
F2_4 0.066(5) 0.095(6) 0.117(7) 0.006(6) 0.007(4) -0.032(5)
F3_4 0.119(8) 0.076(5) 0.087(7) -0.036(5) 0.035(6) -0.034(5)
F4_4 0.134(8) 0.149(8) 0.078(6) -0.052(6) -0.018(6) -0.052(7)

loop_
_atom_type_symbol
_atom_type_description
_atom_type_scat_dispersion_real
_atom_type_scat_dispersion_imag
_atom_type_scat_source
C C 0.0033 0.0016 'International Tables Vol C Tables 4.2.6.8 and 6.1.1.4'
H H 0.0000 0.0000 'International Tables Vol C Tables 4.2.6.8 and 6.1.1.4'
B B 0.0013 0.0007 'International Tables Vol C Tables 4.2.6.8 and 6.1.1.4'
N N 0.0061 0.0033 'International Tables Vol C Tables 4.2.6.8 and 6.1.1.4'
F F 0.0171 0.0103 'International Tables Vol C Tables 4.2.6.8 and 6.1.1.4'
P P 0.1023 0.0942 'International Tables Vol C Tables 4.2.6.8 and 6.1.1.4'
Pt Pt -1.7033 8.3905 'International Tables Vol C Tables 4.2.6.8 and 6.1.1.4'

loop_
_geom_angle_atom_site_label_1
_geom_angle_atom_site_label_2
_geom_angle_atom_site_label_3
_geom_angle
C1A Pt1A N1A 176.6(2)
C1A Pt1A P2A 96.89(18)
N1A Pt1A P2A 82.91(13)
C1A Pt1A P1A 98.56(18)
N1A Pt1A P1A 81.81(13)
P2A Pt1A P1A 164.36(6)
C1B Pt1B N1B 179.1(2)
C1B Pt1B P1B 96.21(17)
N1B Pt1B P1B 83.00(13)
C1B Pt1B P2B 98.53(17)
N1B Pt1B P2B 82.27(13)
P1B Pt1B P2B 165.12(5)
C14A P1A C21A 104.7(3)
C14A P1A C15A 105.3(3)
C21A P1A C15A 107.6(3)
C14A P1A Pt1A 99.4(2)
C21A P1A Pt1A 125.8(2)
C15A P1A Pt1A 111.74(19)
C28A P2A C34A 106.8(3)
C28A P2A C27A 104.9(3)
C34A P2A C27A 106.3(3)
C28A P2A Pt1A 123.1(2)
C34A P2A Pt1A 114.5(2)
C27A P2A Pt1A 99.35(19)
C15B P1B C21B 107.0(3)
C15B P1B C14B 107.0(3)
C21B P1B C14B 105.8(3)
C15B P1B Pt1B 116.3(2)
C21B P1B Pt1B 120.26(19)
C14B P1B Pt1B 99.0(2)
C34B P2B C28B 106.9(3)
C34B P2B C27B 106.8(3)
C28B P2B C27B 104.6(3)
C34B P2B Pt1B 122.88(19)
C28B P2B Pt1B 115.0(2)
C27B P2B Pt1B 98.54(19)
C9A N1A C13A 119.9(5)
C9A N1A Pt1A 119.7(3)
C13A N1A Pt1A 120.3(4)
C9B N1B C13B 119.5(5)
C9B N1B Pt1B 120.1(4)
C13B N1B Pt1B 120.3(4)
C2A C1A Pt1A 130.3(6)
C1A C2A C3A 128.0(7)
C8A C3A C4A 117.3(6)
C8A C3A C2A 125.3(6)
C4A C3A C2A 117.3(7)
C5A C4A C3A 120.2(7)
C6A C5A C4A 121.9(7)
C5A C6A C7A 118.9(7)
C8A C7A C6A 120.2(8)
C7A C8A C3A 121.6(7)
N1A C9A C10A 120.5(5)
N1A C9A C14A 117.5(5)
C10A C9A C14A 121.9(6)
C11A C10A C9A 118.9(6)
C12A C11A C10A 120.2(6)
C11A C12A C13A 120.5(7)
N1A C13A C12A 119.9(6)
N1A C13A C27A 117.4(5)
C12A C13A C27A 122.7(6)
C9A C14A P1A 110.8(4)
C16A C15A C20A 117.9(6)
C16A C15A P1A 123.8(5)
C20A C15A P1A 118.2(5)
C15A C16A C17A 121.8(6)
C16A C17A C18A 119.6(7)
C19A C18A C17A 119.7(7)
C18A C19A C20A 119.8(7)
C19A C20A C15A 121.1(6)
C22A C21A C26A 119.3(5)
C22A C21A P1A 121.9(5)
C26A C21A P1A 118.8(4)
C21A C22A C23A 120.4(7)
C24A C23A C22A 120.2(6)
C23A C24A C25A 120.1(6)
C24A C25A C26A 120.1(7)
C21A C26A C25A 119.9(6)
C13A C27A P2A 112.2(4)
C29A C28A C33A 119.8(7)
C29A C28A P2A 119.7(5)
C33A C28A P2A 120.4(6)
C28A C29A C30A 120.6(8)
C29A C30A C31A 117.4(9)
C32A C31A C30A 121.6(9)
C31A C32A C33A 120.9(9)
C32A C33A C28A 119.6(8)
C39A C34A C35A 118.4(6)
C39A C34A P2A 122.9(6)
C35A C34A P2A 118.7(5)
C34A C35A C36A 120.2(7)
C37A C36A C35A 120.7(8)
C36A C37A C38A 119.8(8)
C37A C38A C39A 119.3(8)
C34A C39A C38A 121.5(8)
C2B C1B Pt1B 127.9(5)
C1B C2B C3B 128.5(7)
C8B C3B C4B 116.8(7)
C8B C3B C2B 123.8(6)
C4B C3B C2B 119.4(7)
C5B C4B C3B 121.8(8)
C4B C5B C6B 120.4(9)
C7B C6B C5B 119.3(8)
C6B C7B C8B 121.0(9)
C7B C8B C3B 120.7(8)
N1B C9B C10B 120.1(5)
N1B C9B C14B 116.9(5)
C10B C9B C14B 123.0(6)
C11B C10B C9B 120.5(6)
C10B C11B C12B 119.4(6)
C13B C12B C11B 119.1(6)
N1B C13B C12B 121.3(6)
N1B C13B C27B 116.2(5)
C12B C13B C27B 122.5(6)
C9B C14B P1B 111.9(4)
C20B C15B C16B 118.1(6)
C20B C15B P1B 122.6(5)
C16B C15B P1B 119.4(5)
C17B C16B C15B 119.9(6)
C18B C17B C16B 121.5(7)
C17B C18B C19B 120.6(7)
C18B C19B C20B 119.4(7)
C19B C20B C15B 120.6(7)
C26B C21B C22B 118.9(6)
C26B C21B P1B 118.4(4)
C22B C21B P1B 122.4(5)
C23B C22B C21B 121.0(6)
C22B C23B C24B 119.8(7)
C25B C24B C23B 119.4(6)
C24B C25B C26B 120.4(7)
C21B C26B C25B 120.5(6)
C13B C27B P2B 110.1(4)
C33B C28B C29B 119.1(6)
C33B C28B P2B 121.3(5)
C29B C28B P2B 119.6(5)
C28B C29B C30B 119.2(7)
C31B C30B C29B 120.6(7)
C30B C31B C32B 120.2(8)
C31B C32B C33B 120.1(8)
C28B C33B C32B 120.6(7)
C35B C34B C39B 119.3(6)
C35B C34B P2B 122.4(5)
C39B C34B P2B 118.2(5)
C34B C35B C36B 119.3(7)
C37B C36B C35B 120.2(7)
C36B C37B C38B 121.5(7)
C39B C38B C37B 118.1(7)
C38B C39B C34B 121.5(7)
F4_1 B1_1 F1_1 109.1(7)
F4_1 B1_1 F2_1 111.0(8)
F1_1 B1_1 F2_1 107.2(7)
F4_1 B1_1 F3_1 110.5(8)
F1_1 B1_1 F3_1 110.9(8)
F2_1 B1_1 F3_1 108.1(7)
F4_2 B1_2 F2_2 109.6(10)
F4_2 B1_2 F1_2 110.1(9)
F2_2 B1_2 F1_2 108.1(9)
F4_2 B1_2 F3_2 109.9(9)
F2_2 B1_2 F3_2 107.7(9)
F1_2 B1_2 F3_2 111.4(9)
F4_3 B1_3 F2_3 109.6(8)
F4_3 B1_3 F1_3 110.1(7)
F2_3 B1_3 F1_3 109.2(8)
F4_3 B1_3 F3_3 109.3(8)
F2_3 B1_3 F3_3 107.4(8)
F1_3 B1_3 F3_3 111.1(8)
F4_4 B1_4 F2_4 109.7(9)
F4_4 B1_4 F1_4 111.1(8)
F2_4 B1_4 F1_4 108.5(8)
F4_4 B1_4 F3_4 109.7(9)
F2_4 B1_4 F3_4 107.4(8)
F1_4 B1_4 F3_4 110.4(8)

loop_
_geom_bond_atom_site_label_1
_geom_bond_atom_site_label_2
_geom_bond_distance
Pt1A C1A 2.005(6)
Pt1A N1A 2.125(4)
Pt1A P2A 2.2893(18)
Pt1A P1A 2.2896(18)
Pt1B C1B 2.012(6)
Pt1B N1B 2.110(4)
Pt1B P1B 2.2775(19)
Pt1B P2B 2.2840(18)
P1A C14A 1.824(6)
P1A C21A 1.835(5)
P1A C15A 1.837(6)
P2A C28A 1.825(7)
P2A C34A 1.829(6)
P2A C27A 1.854(6)
P1B C15B 1.809(6)
P1B C21B 1.824(6)
P1B C14B 1.836(6)
P2B C34B 1.823(6)
P2B C28B 1.828(6)
P2B C27B 1.844(6)
N1A C9A 1.364(7)
N1A C13A 1.370(7)
N1B C9B 1.362(7)
N1B C13B 1.372(7)
C1A C2A 1.322(9)
C2A C3A 1.478(9)
C3A C8A 1.399(9)
C3A C4A 1.404(9)
C4A C5A 1.388(9)
C5A C6A 1.364(11)
C6A C7A 1.391(11)
C7A C8A 1.383(9)
C9A C10A 1.403(8)
C9A C14A 1.500(7)
C10A C11A 1.379(9)
C11A C12A 1.362(10)
C12A C13A 1.388(9)
C13A C27A 1.487(9)
C15A C16A 1.373(8)
C15A C20A 1.394(8)
C16A C17A 1.387(9)
C17A C18A 1.387(10)
C18A C19A 1.381(9)
C19A C20A 1.390(9)
C21A C22A 1.374(8)
C21A C26A 1.384(8)
C22A C23A 1.389(9)
C23A C24A 1.364(9)
C24A C25A 1.370(9)
C25A C26A 1.394(8)
C28A C29A 1.384(9)
C28A C33A 1.402(9)
C29A C30A 1.393(10)
C30A C31A 1.433(12)
C31A C32A 1.333(12)
C32A C33A 1.381(11)
C34A C39A 1.366(9)
C34A C35A 1.381(9)
C35A C36A 1.397(10)
C36A C37A 1.350(11)
C37A C38A 1.378(12)
C38A C39A 1.391(11)
C1B C2B 1.322(8)
C2B C3B 1.458(9)
C3B C8B 1.398(10)
C3B C4B 1.407(10)
C4B C5B 1.376(10)
C5B C6B 1.378(14)
C6B C7B 1.370(13)
C7B C8B 1.394(10)
C9B C10B 1.386(8)
C9B C14B 1.508(8)
C10B C11B 1.371(9)
C11B C12B 1.390(9)
C12B C13B 1.375(8)
C13B C27B 1.516(8)
C15B C20B 1.393(8)
C15B C16B 1.402(8)
C16B C17B 1.374(9)
C17B C18B 1.343(10)
C18B C19B 1.377(10)
C19B C20B 1.388(10)
C21B C26B 1.386(8)
C21B C22B 1.386(8)
C22B C23B 1.383(8)
C23B C24B 1.394(10)
C24B C25B 1.382(9)
C25B C26B 1.387(8)
C28B C33B 1.367(8)
C28B C29B 1.386(8)
C29B C30B 1.398(10)
C30B C31B 1.353(11)
C31B C32B 1.358(11)
C32B C33B 1.386(10)
C34B C35B 1.389(8)
C34B C39B 1.393(8)
C35B C36B 1.399(9)
C36B C37B 1.354(10)
C37B C38B 1.401(10)
C38B C39B 1.371(9)
B1_1 F4_1 1.333(9)
B1_1 F1_1 1.374(9)
B1_1 F2_1 1.373(9)
B1_1 F3_1 1.380(9)
B1_2 F4_2 1.333(9)
B1_2 F2_2 1.372(10)
B1_2 F1_2 1.373(9)
B1_2 F3_2 1.379(9)
B1_3 F4_3 1.336(9)
B1_3 F2_3 1.371(9)
B1_3 F1_3 1.373(9)
B1_3 F3_3 1.379(9)
B1_4 F4_4 1.332(9)
B1_4 F2_4 1.371(9)
B1_4 F1_4 1.374(9)
B1_4 F3_4 1.380(9)

loop_
_geom_torsion_atom_site_label_1
_geom_torsion_atom_site_label_2
_geom_torsion_atom_site_label_3
_geom_torsion_atom_site_label_4
_geom_torsion
C1A Pt1A P1A C14A 152.1(3)
N1A Pt1A P1A C14A -24.6(2)
P2A Pt1A P1A C14A -37.1(3)
C1A Pt1A P1A C21A 36.3(3)
N1A Pt1A P1A C21A -140.4(3)
P2A Pt1A P1A C21A -152.9(3)
C1A Pt1A P1A C15A -97.1(3)
N1A Pt1A P1A C15A 86.2(2)
P2A Pt1A P1A C15A 73.7(3)
C1A Pt1A P2A C28A 48.7(3)
N1A Pt1A P2A C28A -134.7(3)
P1A Pt1A P2A C28A -122.2(3)
C1A Pt1A P2A C34A -83.8(3)
N1A Pt1A P2A C34A 92.9(2)
P1A Pt1A P2A C34A 105.3(3)
C1A Pt1A P2A C27A 163.5(3)
N1A Pt1A P2A C27A -19.9(3)
P1A Pt1A P2A C27A -7.4(3)
C1B Pt1B P1B C15B 88.3(3)
N1B Pt1B P1B C15B -91.3(2)
P2B Pt1B P1B C15B -99.5(3)
C1B Pt1B P1B C21B -43.4(3)
N1B Pt1B P1B C21B 137.0(3)
P2B Pt1B P1B C21B 128.8(3)
C1B Pt1B P1B C14B -157.7(3)
N1B Pt1B P1B C14B 22.7(3)
P2B Pt1B P1B C14B 14.5(3)
C1B Pt1B P2B C34B -37.3(3)
N1B Pt1B P2B C34B 142.4(3)
P1B Pt1B P2B C34B 150.6(3)
C1B Pt1B P2B C28B 95.8(3)
N1B Pt1B P2B C28B -84.6(2)
P1B Pt1B P2B C28B -76.4(3)
C1B Pt1B P2B C27B -153.7(3)
N1B Pt1B P2B C27B 26.0(3)
P1B Pt1B P2B C27B 34.2(3)
C1A Pt1A N1A C9A -80(4)
P2A Pt1A N1A C9A -166.7(4)
P1A Pt1A N1A C9A 16.7(4)
C1A Pt1A N1A C13A 99(3)
P2A Pt1A N1A C13A 12.0(4)
P1A Pt1A N1A C13A -164.6(4)
C1B Pt1B N1B C9B -43(16)
P1B Pt1B N1B C9B -16.0(5)
P2B Pt1B N1B C9B 161.8(5)
C1B Pt1B N1B C13B 139(16)
P1B Pt1B N1B C13B 165.4(5)
P2B Pt1B N1B C13B -16.7(4)
N1A Pt1A C1A C2A 138(3)
P2A Pt1A C1A C2A -135.3(6)
P1A Pt1A C1A C2A 42.2(6)
Pt1A C1A C2A C3A -177.8(5)
C1A C2A C3A C8A -2.4(11)
C1A C2A C3A C4A 178.8(6)
C8A C3A C4A C5A 1.0(10)
C2A C3A C4A C5A 179.9(6)
C3A C4A C5A C6A 0.6(11)
C4A C5A C6A C7A -1.0(12)
C5A C6A C7A C8A -0.2(12)
C6A C7A C8A C3A 1.8(11)
C4A C3A C8A C7A -2.2(10)
C2A C3A C8A C7A 179.1(6)
C13A N1A C9A C10A 0.2(9)
Pt1A N1A C9A C10A 178.9(5)
C13A N1A C9A C14A -176.6(5)
Pt1A N1A C9A C14A 2.1(7)
N1A C9A C10A C11A -0.8(10)
C14A C9A C10A C11A 175.9(6)
C9A C10A C11A C12A -0.1(12)
C10A C11A C12A C13A 1.5(12)
C9A N1A C13A C12A 1.2(9)
Pt1A N1A C13A C12A -177.5(5)
C9A N1A C13A C27A -176.2(6)
Pt1A N1A C13A C27A 5.1(7)
C11A C12A C13A N1A -2.1(11)
C11A C12A C13A C27A 175.1(7)
N1A C9A C14A P1A -25.9(7)
C10A C9A C14A P1A 157.2(5)
C21A P1A C14A C9A 164.5(4)
C15A P1A C14A C9A -82.2(5)
Pt1A P1A C14A C9A 33.6(4)
C14A P1A C15A C16A -47.5(6)
C21A P1A C15A C16A 63.8(6)
Pt1A P1A C15A C16A -154.4(5)
C14A P1A C15A C20A 129.0(4)
C21A P1A C15A C20A -119.8(4)
Pt1A P1A C15A C20A 22.0(5)
C20A C15A C16A C17A 3.5(9)
P1A C15A C16A C17A 180.0(5)
C15A C16A C17A C18A -2.0(10)
C16A C17A C18A C19A -1.1(10)
C17A C18A C19A C20A 2.6(10)
C18A C19A C20A C15A -1.0(9)
C16A C15A C20A C19A -2.0(8)
P1A C15A C20A C19A -178.7(4)
C14A P1A C21A C22A 67.3(6)
C15A P1A C21A C22A -44.4(6)
Pt1A P1A C21A C22A -179.3(5)
C14A P1A C21A C26A -111.9(5)
C15A P1A C21A C26A 136.4(5)
Pt1A P1A C21A C26A 1.5(6)
C26A C21A C22A C23A 0.0(10)
P1A C21A C22A C23A -179.2(6)
C21A C22A C23A C24A 0.1(12)
C22A C23A C24A C25A 0.3(12)
C23A C24A C25A C26A -0.8(11)
C22A C21A C26A C25A -0.4(10)
P1A C21A C26A C25A 178.8(5)
C24A C25A C26A C21A 0.8(11)
N1A C13A C27A P2A -24.6(7)
C12A C13A C27A P2A 158.2(6)
C28A P2A C27A C13A 157.3(5)
C34A P2A C27A C13A -89.8(5)
Pt1A P2A C27A C13A 29.2(5)
C34A P2A C28A C29A 106.0(6)
C27A P2A C28A C29A -141.5(6)
Pt1A P2A C28A C29A -29.5(7)
C34A P2A C28A C33A -75.2(6)
C27A P2A C28A C33A 37.3(6)
Pt1A P2A C28A C33A 149.3(5)
C33A C28A C29A C30A 3.1(11)
P2A C28A C29A C30A -178.0(6)
C28A C29A C30A C31A -2.5(12)
C29A C30A C31A C32A 0.9(14)
C30A C31A C32A C33A -0.1(16)
C31A C32A C33A C28A 0.7(14)
C29A C28A C33A C32A -2.2(11)
P2A C28A C33A C32A 179.0(6)
C28A P2A C34A C39A 40.4(7)
C27A P2A C34A C39A -71.2(6)
Pt1A P2A C34A C39A -179.8(5)
C28A P2A C34A C35A -138.8(5)
C27A P2A C34A C35A 109.6(5)
Pt1A P2A C34A C35A 1.0(6)
C39A C34A C35A C36A 2.1(10)
P2A C34A C35A C36A -178.6(5)
C34A C35A C36A C37A -1.5(11)
C35A C36A C37A C38A -0.5(13)
C36A C37A C38A C39A 1.8(13)
C35A C34A C39A C38A -0.9(11)
P2A C34A C39A C38A 180.0(6)
C37A C38A C39A C34A -1.1(13)
N1B Pt1B C1B C2B 89(16)
P1B Pt1B C1B C2B 62.3(6)
P2B Pt1B C1B C2B -115.7(6)
Pt1B C1B C2B C3B -178.8(5)
C1B C2B C3B C8B -12.6(12)
C1B C2B C3B C4B 167.1(7)
C8B C3B C4B C5B 1.2(12)
C2B C3B C4B C5B -178.5(8)
C3B C4B C5B C6B 0.1(15)
C4B C5B C6B C7B 0.0(16)
C5B C6B C7B C8B -1.4(16)
C6B C7B C8B C3B 2.8(13)
C4B C3B C8B C7B -2.6(11)
C2B C3B C8B C7B 177.1(8)
C13B N1B C9B C10B -0.6(9)
Pt1B N1B C9B C10B -179.2(5)
C13B N1B C9B C14B 177.4(6)
Pt1B N1B C9B C14B -1.1(8)
N1B C9B C10B C11B 0.7(11)
C14B C9B C10B C11B -177.3(7)
C9B C10B C11B C12B 0.5(12)
C10B C11B C12B C13B -1.6(12)
C9B N1B C13B C12B -0.6(9)
Pt1B N1B C13B C12B 178.0(5)
C9B N1B C13B C27B 177.3(6)
Pt1B N1B C13B C27B -4.1(7)
C11B C12B C13B N1B 1.7(11)
C11B C12B C13B C27B -176.0(7)
N1B C9B C14B P1B 23.4(7)
C10B C9B C14B P1B -158.6(6)
C15B P1B C14B C9B 90.2(5)
C21B P1B C14B C9B -156.0(5)
Pt1B P1B C14B C9B -30.9(5)
C21B P1B C15B C20B -53.4(6)
C14B P1B C15B C20B 59.7(6)
Pt1B P1B C15B C20B 169.1(5)
C21B P1B C15B C16B 126.5(5)
C14B P1B C15B C16B -120.5(5)
Pt1B P1B C15B C16B -11.1(5)
C20B C15B C16B C17B -0.5(9)
P1B C15B C16B C17B 179.6(5)
C15B C16B C17B C18B 1.6(11)
C16B C17B C18B C19B -1.2(12)
C17B C18B C19B C20B -0.2(12)
C18B C19B C20B C15B 1.2(11)
C16B C15B C20B C19B -0.8(10)
P1B C15B C20B C19B 179.0(6)
C15B P1B C21B C26B 167.7(5)
C14B P1B C21B C26B 53.9(5)
Pt1B P1B C21B C26B -56.8(5)
C15B P1B C21B C22B -18.6(6)
C14B P1B C21B C22B -132.4(5)
Pt1B P1B C21B C22B 117.0(5)
C26B C21B C22B C23B -1.3(9)
P1B C21B C22B C23B -175.0(5)
C21B C22B C23B C24B 0.3(11)
C22B C23B C24B C25B 0.9(11)
C23B C24B C25B C26B -1.0(11)
C22B C21B C26B C25B 1.1(9)
P1B C21B C26B C25B 175.0(5)
C24B C25B C26B C21B 0.1(10)
N1B C13B C27B P2B 29.1(7)
C12B C13B C27B P2B -153.1(6)
C34B P2B C27B C13B -164.5(4)
C28B P2B C27B C13B 82.4(5)
Pt1B P2B C27B C13B -36.3(5)
C34B P2B C28B C33B -37.5(6)
C27B P2B C28B C33B 75.5(6)
Pt1B P2B C28B C33B -177.6(5)
C34B P2B C28B C29B 144.7(5)
C27B P2B C28B C29B -102.3(5)
Pt1B P2B C28B C29B 4.6(6)
C33B C28B C29B C30B -4.5(10)
P2B C28B C29B C30B 173.3(5)
C28B C29B C30B C31B 2.6(11)
C29B C30B C31B C32B 0.2(13)
C30B C31B C32B C33B -1.1(14)
C29B C28B C33B C32B 3.8(11)
P2B C28B C33B C32B -174.0(6)
C31B C32B C33B C28B -1.0(13)
C28B P2B C34B C35B 107.6(5)
C27B P2B C34B C35B -4.0(6)
Pt1B P2B C34B C35B -116.3(5)
C28B P2B C34B C39B -75.5(5)
C27B P2B C34B C39B 172.9(5)
Pt1B P2B C34B C39B 60.6(5)
C39B C34B C35B C36B 0.2(9)
P2B C34B C35B C36B 177.1(5)
C34B C35B C36B C37B -0.8(11)
C35B C36B C37B C38B 1.3(12)
C36B C37B C38B C39B -1.1(11)
C37B C38B C39B C34B 0.5(10)
C35B C34B C39B C38B 0.0(10)
P2B C34B C39B C38B -177.0(5)
